data_4343862
loop_
_publ_author_name
'Inaguma, Y.'
'Hasumi, K.-I.'
'Ohba, T.'
'Katsumata, T.'

_publ_section_title
;
 High-pressure synthesis, structure, and characterization of a
 post-perovskite Ca Pt O3 with Ca Ir O3 - type structure
;
_journal_name_full 'Inorganic Chemistry'
_journal_page_first 1868
_journal_page_last 1870
_journal_volume 47
_journal_year 2008
_chemical_formula_sum 'Ca O3 Pt'
_chemical_name_systematic 'Ca Pt O3'
_space_group_IT_number 63
_symmetry_space_group_name_Hall '-C 2c 2'
_symmetry_space_group_name_H-M 'C m c m'
_cell_angle_alpha 90
_cell_angle_beta 90
_cell_angle_gamma 90
_cell_formula_units_Z 4
_cell_length_a 3.1232
_cell_length_b 9.912
_cell_length_c 7.3459
_cell_volume 227.408
_citation_journal_id_ASTM INOCAJ
_cod_data_source_file Inaguma_INOCAJ_2008_1407.cif
_cod_data_source_block Ca1O3Pt1
_cod_original_cell_volume 227.4082
_cod_original_formula_sum 'Ca1 O3 Pt1'
_cod_database_code 4343862

loop_
_symmetry_equiv_pos_as_xyz
x,y,z
-x,-y,z+1/2
x,-y,-z
-x,y,-z+1/2
-x,-y,-z
x,y,-z-1/2
-x,y,z
x,-y,z-1/2
x+1/2,y+1/2,z
-x+1/2,-y+1/2,z+1/2
x+1/2,-y+1/2,-z
-x+1/2,y+1/2,-z+1/2
-x+1/2,-y+1/2,-z
x+1/2,y+1/2,-z-1/2
-x+1/2,y+1/2,z
x+1/2,-y+1/2,z-1/2

loop_
_atom_site_label
_atom_site_type_symbol
_atom_site_fract_x
_atom_site_fract_y
_atom_site_fract_z
_atom_site_occupancy
_atom_site_U_iso_or_equiv
O2 O-2 0.5 0.416 0.25 1 0.0
Ca1 Ca+2 0 0.2508 0.25 1 0.0
O1 O-2 0.5 0.1245 0.0447 1 0.0
Pt1 Pt+4 0 0 0 1 0.0
